data_2215159
loop_
_publ_author_name
'Xu-Sheng Gao'
'Yong-Min Wan'
'Zhi-Fang Lv'
'Yuan-Xiang Shi'
'Jin-Tang Wang'

_publ_section_title
;
 Potassium salt of salicylidene-\b-hydroxyalanine
;
_journal_coeditor_code HK2286
_journal_issue 9
_journal_name_full 'Acta Crystallographica Section E'
_journal_page_first m2370
_journal_page_last m2370
_journal_paper_doi 10.1107/S1600536807040329
_journal_volume 63
_journal_year 2007
_chemical_formula_iupac '[K (C10 H10 N O4)]'
_chemical_formula_moiety 'C10 H10 K N O4'
_chemical_formula_sum 'C10 H10 K N O4'
_chemical_formula_weight 247.29
_chemical_name_common
;
potassium salt of salicylidene-\b-hydroxyalanine
;
_chemical_name_systematic
;
poly[[\m-3-hydroxy-2-(2-hydroxybenzylideneamino)propionato]potassium]
;
_space_group_IT_number 29
_symmetry_cell_setting orthorhombic
_symmetry_space_group_name_Hall 'P 2c -2ac'
_symmetry_space_group_name_H-M 'P c a 21'
_atom_sites_solution_hydrogens geom
_atom_sites_solution_primary direct
_atom_sites_solution_secondary difmap
_audit_creation_method SHELXL-97
_cell_angle_alpha 90.00
_cell_angle_beta 90.00
_cell_angle_gamma 90.00
_cell_formula_units_Z 4
_cell_length_a 7.9571(6)
_cell_length_b 17.7596(13)
_cell_length_c 7.7258(6)
_cell_measurement_reflns_used 1145
_cell_measurement_temperature 291(2)
_cell_measurement_theta_max 25.1
_cell_measurement_theta_min 3.0
_cell_volume 1091.77(14)
_computing_cell_refinement 'SAINT (Bruker, 2000)'
_computing_data_collection 'SMART (Bruker, 2000)'
_computing_data_reduction 'SAINT (Bruker, 2000)'
_computing_molecular_graphics 'SHELXTL (Bruker, 2000)'
_computing_publication_material 'SHELXTL (Bruker, 2000)'
_computing_structure_refinement 'SHELXL97 (Sheldrick, 1997)'
_computing_structure_solution 'SHELXS97 (Sheldrick, 1997)'
_diffrn_ambient_temperature 291(2)
_diffrn_measured_fraction_theta_full 0.997
_diffrn_measured_fraction_theta_max 0.997
_diffrn_measurement_device_type 'Bruker SMART CCD area-detector'
_diffrn_measurement_method '\f and \w'
_diffrn_radiation_monochromator graphite
_diffrn_radiation_source 'fine-focus sealed tube'
_diffrn_radiation_type MoK\a
_diffrn_radiation_wavelength 0.71073
_diffrn_reflns_av_R_equivalents 0.0274
_diffrn_reflns_av_sigmaI/netI 0.0235
_diffrn_reflns_limit_h_max 9
_diffrn_reflns_limit_h_min -9
_diffrn_reflns_limit_k_max 21
_diffrn_reflns_limit_k_min -20
_diffrn_reflns_limit_l_max 7
_diffrn_reflns_limit_l_min -9
_diffrn_reflns_number 5642
_diffrn_reflns_theta_full 25.99
_diffrn_reflns_theta_max 25.99
_diffrn_reflns_theta_min 2.29
_exptl_absorpt_coefficient_mu 0.484
_exptl_absorpt_correction_T_max 0.9532
_exptl_absorpt_correction_T_min 0.9266
_exptl_absorpt_correction_type multi-scan
_exptl_absorpt_process_details '(SADABS; Bruker, 2000)'
_exptl_crystal_colour yellow
_exptl_crystal_density_diffrn 1.504
_exptl_crystal_density_method 'not measured'
_exptl_crystal_description block
_exptl_crystal_F_000 512
_exptl_crystal_size_max 0.16
_exptl_crystal_size_mid 0.12
_exptl_crystal_size_min 0.10
_refine_diff_density_max 0.173
_refine_diff_density_min -0.130
_refine_ls_abs_structure_details 'Flack (1983), 630 Friedel pairs'
_refine_ls_abs_structure_Flack -0.06(4)
_refine_ls_extinction_method none
_refine_ls_goodness_of_fit_ref 1.064
_refine_ls_hydrogen_treatment mixed
_refine_ls_matrix_type full
_refine_ls_number_parameters 153
_refine_ls_number_reflns 1782
_refine_ls_number_restraints 1
_refine_ls_restrained_S_all 1.064
_refine_ls_R_factor_all 0.0262
_refine_ls_R_factor_gt 0.0244
_refine_ls_shift/su_max 0.002
_refine_ls_shift/su_mean 0.000
_refine_ls_structure_factor_coef Fsqd
_refine_ls_weighting_details 'calc w=1/[\s^2^(Fo^2^)+(0.0438P)^2^+0.0126P] where P=(Fo^2^+2Fc^2^)/3'
_refine_ls_weighting_scheme calc
_refine_ls_wR_factor_gt 0.0646
_refine_ls_wR_factor_ref 0.0677
_reflns_number_gt 1689
_reflns_number_total 1782
_reflns_threshold_expression I>2\s(I)
_cod_data_source_file hk2286.cif
_cod_data_source_block I
_cod_database_code 2215159
_cod_database_fobs_code 2215159

loop_
_symmetry_equiv_pos_as_xyz
'x, y, z'
'-x, -y, z+1/2'
'x+1/2, -y, z'
'-x+1/2, y, z+1/2'

loop_
_atom_site_type_symbol
_atom_site_label
_atom_site_fract_x
_atom_site_fract_y
_atom_site_fract_z
_atom_site_U_iso_or_equiv
_atom_site_adp_type
_atom_site_calc_flag
_atom_site_refinement_flags
_atom_site_occupancy
K K1 0.91131(5) 1.03625(2) 1.40599(7) 0.04057(13) Uani d . 1
O O1 0.86842(16) 1.08264(8) 1.0595(2) 0.0402(3) Uani d . 1
O O2 1.13102(19) 1.09544(8) 1.1450(2) 0.0440(4) Uani d . 1
O O3 1.0429(2) 1.10354(8) 0.70054(19) 0.0427(4) Uani d . 1
H H3 1.141(3) 1.1124(14) 0.700(4) 0.053(8) Uiso d . 1
O O4 1.49653(19) 1.22892(9) 0.8458(2) 0.0483(4) Uani d . 1
H H4A 1.400(4) 1.2107(18) 0.872(6) 0.087(11) Uiso d . 1
N N1 1.18204(19) 1.22190(8) 0.9470(2) 0.0345(4) Uani d . 1
C C1 1.0058(2) 1.11657(10) 1.0608(3) 0.0309(4) Uani d . 1
C C2 1.0143(2) 1.18757(11) 0.9488(3) 0.0339(4) Uani d . 1
H H2 0.9347 1.2244 0.9955 0.041 Uiso calc R 1
C C3 0.9613(3) 1.16839(12) 0.7653(3) 0.0387(5) Uani d . 1
H H3A 0.8408 1.1603 0.7628 0.046 Uiso calc R 1
H H3B 0.9864 1.2108 0.6904 0.046 Uiso calc R 1
C C4 1.1984(2) 1.28810(11) 1.0049(3) 0.0392(5) Uani d . 1
H H4 1.1057 1.3115 1.0546 0.047 Uiso calc R 1
C C5 1.3570(3) 1.32923(11) 0.9967(3) 0.0405(5) Uani d . 1
C C6 1.4980(2) 1.29850(11) 0.9128(3) 0.0412(4) Uani d . 1
C C7 1.6432(3) 1.34175(13) 0.8968(5) 0.0607(6) Uani d . 1
H H7 1.7358 1.3227 0.8378 0.073 Uiso calc R 1
C C8 1.6498(4) 1.41259(15) 0.9681(5) 0.0789(10) Uani d . 1
H H8 1.7470 1.4411 0.9560 0.095 Uiso calc R 1
C C9 1.5147(4) 1.44216(14) 1.0573(6) 0.0828(10) Uani d . 1
H H9 1.5219 1.4897 1.1070 0.099 Uiso calc R 1
C C10 1.3691(3) 1.40066(12) 1.0720(5) 0.0609(7) Uani d . 1
H H10 1.2780 1.4203 1.1324 0.073 Uiso calc R 1

loop_
_atom_site_aniso_label
_atom_site_aniso_U_11
_atom_site_aniso_U_22
_atom_site_aniso_U_33
_atom_site_aniso_U_12
_atom_site_aniso_U_13
_atom_site_aniso_U_23
K1 0.0396(2) 0.0493(2) 0.0329(2) 0.00844(17) 0.00437(19) 0.0037(2)
O1 0.0326(7) 0.0483(8) 0.0398(8) -0.0112(6) -0.0002(7) 0.0046(6)
O2 0.0336(7) 0.0456(8) 0.0527(10) -0.0037(6) -0.0075(7) 0.0111(7)
O3 0.0347(7) 0.0539(9) 0.0396(9) -0.0066(7) 0.0036(7) -0.0091(7)
O4 0.0450(9) 0.0563(10) 0.0435(9) -0.0054(7) 0.0029(7) -0.0065(7)
N1 0.0340(8) 0.0359(8) 0.0335(10) -0.0056(6) 0.0020(6) 0.0014(6)
C1 0.0285(9) 0.0362(9) 0.0279(10) -0.0004(7) 0.0023(8) -0.0031(8)
C2 0.0297(9) 0.0363(9) 0.0356(11) -0.0003(7) 0.0040(7) 0.0007(8)
C3 0.0352(10) 0.0464(11) 0.0346(11) -0.0021(8) -0.0007(8) 0.0062(9)
C4 0.0395(11) 0.0370(11) 0.0411(12) -0.0005(8) 0.0036(9) 0.0045(8)
C5 0.0464(11) 0.0328(10) 0.0424(12) -0.0067(8) -0.0073(9) 0.0062(8)
C6 0.0413(11) 0.0452(10) 0.0371(11) -0.0061(7) -0.0066(10) 0.0115(10)
C7 0.0429(11) 0.0652(14) 0.0741(17) -0.0118(10) -0.0057(15) 0.0092(16)
C8 0.0565(15) 0.0589(16) 0.121(3) -0.0256(12) -0.0184(18) 0.0143(15)
C9 0.0706(19) 0.0418(14) 0.136(3) -0.0157(12) -0.021(2) -0.0080(18)
C10 0.0587(14) 0.0380(12) 0.086(2) -0.0021(10) -0.0047(15) -0.0068(12)

loop_
_atom_type_symbol
_atom_type_description
_atom_type_scat_dispersion_real
_atom_type_scat_dispersion_imag
_atom_type_scat_source
C C 0.0033 0.0016 'International Tables Vol C Tables 4.2.6.8 and 6.1.1.4'
H H 0.0000 0.0000 'International Tables Vol C Tables 4.2.6.8 and 6.1.1.4'
N N 0.0061 0.0033 'International Tables Vol C Tables 4.2.6.8 and 6.1.1.4'
O O 0.0106 0.0060 'International Tables Vol C Tables 4.2.6.8 and 6.1.1.4'
K K 0.2009 0.2494 'International Tables Vol C Tables 4.2.6.8 and 6.1.1.4'

loop_
_geom_angle_atom_site_label_1
_geom_angle_atom_site_label_2
_geom_angle_atom_site_label_3
_geom_angle_site_symmetry_1
_geom_angle_site_symmetry_3
_geom_angle
_geom_angle_publ_flag
O1 K1 O3 4_655 1_556 79.42(5) yes
O1 K1 O1 4_655 . 103.41(4) yes
O3 K1 O1 1_556 . 134.25(4) yes
O1 K1 O2 4_655 . 135.38(4) yes
O3 K1 O2 1_556 . 100.87(5) yes
O1 K1 O2 . . 45.55(4) yes
O1 K1 O3 4_655 2_775 126.98(5) yes
O3 K1 O3 1_556 2_775 138.77(3) yes
O1 K1 O3 . 2_775 75.63(4) yes
O2 K1 O3 . 2_775 81.71(4) yes
O1 K1 O1 4_655 2_775 122.26(6) yes
O3 K1 O1 1_556 2_775 75.97(4) yes
O1 K1 O1 . 2_775 130.81(4) yes
O2 K1 O1 . 2_775 100.39(4) yes
O3 K1 O1 2_775 2_775 63.23(4) yes
O1 K1 O2 4_655 2_775 82.69(4) yes
O3 K1 O2 1_556 2_775 82.73(5) yes
O1 K1 O2 . 2_775 142.97(4) yes
O2 K1 O2 . 2_775 141.92(2) yes
O3 K1 O2 2_775 2_775 71.99(4) yes
O1 K1 O2 2_775 2_775 43.17(4) yes
O1 K1 C1 4_655 2_775 106.48(5) ?
O3 K1 C1 1_556 2_775 88.85(5) ?
O1 K1 C1 . 2_775 131.34(5) ?
O2 K1 C1 . 2_775 118.14(5) ?
O3 K1 C1 2_775 2_775 55.73(5) ?
O1 K1 C1 2_775 2_775 23.88(4) ?
O2 K1 C1 2_775 2_775 23.85(4) ?
O1 K1 K1 4_655 3_475 45.37(3) ?
O3 K1 K1 1_556 3_475 119.44(3) ?
O1 K1 K1 . 3_475 88.56(3) ?
O2 K1 K1 . 3_475 133.84(3) ?
O3 K1 K1 2_775 3_475 81.91(3) ?
O1 K1 K1 2_775 3_475 109.90(3) ?
O2 K1 K1 2_775 3_475 69.70(3) ?
C1 K1 K1 2_775 3_475 86.08(4) ?
O1 K1 K1 4_655 3_575 153.35(3) ?
O3 K1 K1 1_556 3_575 76.91(3) ?
O1 K1 K1 . 3_575 101.83(3) ?
O2 K1 K1 . 3_575 62.16(3) ?
O3 K1 K1 2_775 3_575 68.03(3) ?
O1 K1 K1 2_775 3_575 39.17(3) ?
O2 K1 K1 2_775 3_575 82.34(3) ?
C1 K1 K1 2_775 3_575 61.21(3) ?
K1 K1 K1 3_475 3_575 144.13(2) ?
O1 K1 K1 4_655 2_774 140.20(4) ?
O3 K1 K1 1_556 2_774 137.73(4) ?
O1 K1 K1 . 2_774 43.65(3) ?
O2 K1 K1 . 2_774 43.92(3) ?
O3 K1 K1 2_775 2_774 39.72(3) ?
O1 K1 K1 2_775 2_774 87.28(3) ?
O2 K1 K1 2_775 2_774 110.83(3) ?
C1 K1 K1 2_775 2_774 90.85(4) ?
K1 K1 K1 3_475 2_774 102.687(14) ?
K1 K1 K1 3_575 2_774 66.196(10) ?
O1 K1 K1 4_655 2_775 88.10(3) ?
O3 K1 K1 1_556 2_775 43.13(3) ?
O1 K1 K1 . 2_775 167.76(3) ?
O2 K1 K1 . 2_775 122.68(4) ?
O3 K1 K1 2_775 2_775 100.91(3) ?
O1 K1 K1 2_775 2_775 40.65(3) ?
O2 K1 K1 2_775 2_775 41.57(3) ?
C1 K1 K1 2_775 2_775 46.30(4) ?
K1 K1 K1 3_475 2_775 102.687(14) ?
K1 K1 K1 3_575 2_775 66.196(10) ?
K1 K1 K1 2_774 2_775 127.367(19) ?
O2 C1 O1 . . 123.94(19) ?
O2 C1 C2 . . 120.46(16) ?
O1 C1 C2 . . 115.60(16) ?
O2 C1 K1 . 2_774 76.29(11) ?
O1 C1 K1 . 2_774 75.87(11) ?
C2 C1 K1 . 2_774 120.25(12) ?
N1 C2 C3 . . 109.69(15) ?
N1 C2 C1 . . 112.83(15) ?
C3 C2 C1 . . 109.32(16) ?
N1 C2 H2 . . 108.3 ?
C3 C2 H2 . . 108.3 ?
C1 C2 H2 . . 108.3 ?
O3 C3 C2 . . 112.71(17) ?
O3 C3 H3A . . 109.0 ?
C2 C3 H3A . . 109.0 ?
O3 C3 H3B . . 109.0 ?
C2 C3 H3B . . 109.0 ?
H3A C3 H3B . . 107.8 ?
N1 C4 C5 . . 122.61(18) ?
N1 C4 H4 . . 118.7 ?
C5 C4 H4 . . 118.7 ?
C10 C5 C6 . . 119.3(2) ?
C10 C5 C4 . . 119.7(2) ?
C6 C5 C4 . . 121.05(18) ?
O4 C6 C7 . . 118.8(2) ?
O4 C6 C5 . . 121.93(17) ?
C7 C6 C5 . . 119.3(2) ?
C8 C7 C6 . . 120.0(3) ?
C8 C7 H7 . . 120.0 ?
C6 C7 H7 . . 120.0 ?
C7 C8 C9 . . 121.2(2) ?
C7 C8 H8 . . 119.4 ?
C9 C8 H8 . . 119.4 ?
C10 C9 C8 . . 119.5(3) ?
C10 C9 H9 . . 120.2 ?
C8 C9 H9 . . 120.2 ?
C9 C10 C5 . . 120.6(3) ?
C9 C10 H10 . . 119.7 ?
C5 C10 H10 . . 119.7 ?
C4 N1 C2 . . 118.45(16) ?
C1 O1 K1 . 4_654 152.63(14) ?
C1 O1 K1 . . 91.58(12) ?
K1 O1 K1 4_654 . 115.78(5) ?
C1 O1 K1 . 2_774 80.25(10) ?
K1 O1 K1 4_654 2_774 95.46(4) ?
K1 O1 K1 . 2_774 95.69(4) ?
C1 O2 K1 . . 89.42(12) ?
C1 O2 K1 . 2_774 79.86(11) ?
K1 O2 K1 . 2_774 94.51(4) ?
C3 O3 K1 . 1_554 117.90(12) ?
C3 O3 K1 . 2_774 123.25(12) ?
K1 O3 K1 1_554 2_774 97.15(4) ?
C3 O3 H3 . . 106.8(18) ?
K1 O3 H3 1_554 . 117(2) ?
K1 O3 H3 2_774 . 92.8(18) ?
C6 O4 H4A . . 106(2) ?

loop_
_geom_bond_atom_site_label_1
_geom_bond_atom_site_label_2
_geom_bond_site_symmetry_2
_geom_bond_distance
_geom_bond_publ_flag
K1 O1 4_655 2.6533(14) yes
K1 O3 1_556 2.7755(16) yes
K1 O1 . 2.8215(16) yes
K1 O2 . 2.8685(17) yes
K1 O3 2_775 2.9691(16) yes
K1 O1 2_775 2.9896(15) yes
K1 O2 2_775 2.9986(17) yes
K1 C1 2_775 3.0384(19) yes
K1 K1 3_475 4.1817(4) ?
K1 K1 3_575 4.1817(4) ?
K1 K1 2_774 4.3095(4) ?
K1 K1 2_775 4.3095(4) ?
C1 O2 . 1.248(2) yes
C1 O1 . 1.248(2) yes
C1 C2 . 1.531(3) ?
C1 K1 2_774 3.0384(19) ?
C2 N1 . 1.468(2) yes
C2 C3 . 1.517(3) ?
C2 H2 . 0.9800 ?
C3 O3 . 1.414(3) yes
C3 H3A . 0.9700 ?
C3 H3B . 0.9700 ?
C4 N1 . 1.265(2) yes
C4 C5 . 1.460(3) ?
C4 H4 . 0.9300 ?
C5 C10 . 1.399(3) ?
C5 C6 . 1.406(3) ?
C6 O4 . 1.340(3) yes
C6 C7 . 1.393(3) ?
C7 C8 . 1.374(4) ?
C7 H7 . 0.9300 ?
C8 C9 . 1.380(5) ?
C8 H8 . 0.9300 ?
C9 C10 . 1.378(4) ?
C9 H9 . 0.9300 ?
C10 H10 . 0.9300 ?
O1 K1 4_654 2.6533(14) ?
O1 K1 2_774 2.9896(15) ?
O2 K1 2_774 2.9986(17) ?
O3 K1 1_554 2.7755(16) ?
O3 K1 2_774 2.9691(16) ?
O3 H3 . 0.79(3) ?
O4 H4A . 0.85(3) ?

loop_
_geom_hbond_atom_site_label_D
_geom_hbond_atom_site_label_H
_geom_hbond_atom_site_label_A
_geom_hbond_site_symmetry_A
_geom_hbond_distance_DH
_geom_hbond_distance_HA
_geom_hbond_distance_DA
_geom_hbond_angle_DHA
O3 H3 O2 4_754 0.80(2) 1.89(2) 2.634(2) 156(3)
O4 H4A N1 . 0.86(3) 1.84(3) 2.625(2) 151(3)
